data_4518040
loop_
_publ_author_name
'Xue, Zaikun'
'Li, Yao'
'Luo, Sanzhong'

_publ_section_title
;
 Chiral Primary Amine-Catalyzed Divergent Coupling of \a-Substituted
 Acrylaldehydes with \a-Diazoesters
;
_journal_name_full 'ACS Catalysis'
_journal_page_first 10989
_journal_paper_doi 10.1021/acscatal.0c02405
_journal_year 2020
_chemical_absolute_configuration ad
_chemical_formula_moiety '0.09(C20 H20 O4)'
_chemical_formula_sum 'C1.74 H1.74 O0.35'
_chemical_formula_weight 28.21
_space_group_crystal_system orthorhombic
_space_group_IT_number 19
_space_group_name_Hall 'P 2ac 2ab'
_space_group_name_H-M_alt 'P 21 21 21'
_atom_sites_solution_hydrogens geom
_audit_creation_date 2019-10-15
_audit_creation_method
;
Olex2 1.2
(compiled 2018.05.29 svn.r3508 for OlexSys, GUI svn.r5506)
;
_cell_angle_alpha 90
_cell_angle_beta 90
_cell_angle_gamma 90
_cell_formula_units_Z 46
_cell_length_a 6.48220(10)
_cell_length_b 15.0713(2)
_cell_length_c 16.8103(2)
_cell_measurement_reflns_used 14065
_cell_measurement_temperature 110.00(10)
_cell_measurement_theta_max 75.4230
_cell_measurement_theta_min 2.6300
_cell_volume 1642.29(4)
_computing_cell_refinement 'CrysAlisPro 1.171.40.14e (Rigaku OD, 2018)'
_computing_data_collection 'CrysAlisPro 1.171.40.14e (Rigaku OD, 2018)'
_computing_data_reduction 'CrysAlisPro 1.171.40.14e (Rigaku OD, 2018)'
_computing_molecular_graphics 'Olex2 (Dolomanov et al., 2009)'
_computing_publication_material 'Olex2 (Dolomanov et al., 2009)'
_computing_structure_refinement 'ShelXL (Sheldrick, 2015)'
_computing_structure_solution 'SHELXT 2018/2 (Sheldrick, 2018)'
_diffrn_ambient_environment N~2~
_diffrn_ambient_temperature 110.00(10)
_diffrn_detector 'CCD plate'
_diffrn_detector_type HyPix
_diffrn_measured_fraction_theta_full 0.998
_diffrn_measured_fraction_theta_max 0.977
_diffrn_measurement_details
;
List of Runs (angles in degrees, time in seconds):

  # Type    Start    End  Width  t~exp~   \w     \q     \k     \f   Frames
--------------------------------------------------------------------------
  1  \w     31.00 120.00   0.50    0.05    --   47.20  62.00  20.00  178
  2  \w   -110.00 -26.00   0.50    0.05    --  -99.00 106.00 105.00  168
  3  \w   -116.00 -26.00   0.50    0.05    --  -99.00  63.00-131.00  180
  4  \w     87.00 169.00   0.50    0.05    --  103.25  62.00  20.00  164
  5  \w     16.00  95.00   0.50    0.05    --   47.20-125.00 -30.00  158
  6  \w     35.00 123.00   0.50    0.05    --   47.20  19.00 -30.00  176
  7  \w   -168.00 -82.00   0.50    0.05    --  -99.00 -61.00 -30.00  172
  8  \w   -112.00 -27.00   0.50    0.05    --  -99.00  45.00-120.00  170
  9  \w   -168.00 -86.00   0.50    0.05    --  -99.00 -45.00 -60.00  164
 10  \w     91.00 169.00   0.50    0.05    --  103.25  30.00 -30.00  156
 11  \w     28.00 116.00   0.50    0.05    --  103.25 -30.00-120.00  176
 12  \w     32.00 120.00   0.50    0.05    --   47.20  57.00 120.00  176
 13  \w     32.00 120.00   0.50    0.05    --   47.20  57.00-150.00  176
 14  \w   -168.00 -82.00   0.50    0.05    --  -99.00 -62.00-117.00  172
 15  \w     90.00 160.00   0.50    0.05    --  103.25  15.00 120.00  140
;
_diffrn_measurement_device 'four-circle diffractometer'
_diffrn_measurement_device_type 'XtaLAB Synergy R, HyPix'
_diffrn_measurement_method '\w scans'
_diffrn_orient_matrix_type 'CrysAlisPro convention (1999,Acta A55,543-557)'
_diffrn_orient_matrix_UB_11 -0.1148003000
_diffrn_orient_matrix_UB_12 -0.0698521000
_diffrn_orient_matrix_UB_13 -0.0501442000
_diffrn_orient_matrix_UB_21 0.1291061000
_diffrn_orient_matrix_UB_22 0.0262349000
_diffrn_orient_matrix_UB_23 -0.0732714000
_diffrn_orient_matrix_UB_31 0.1632819000
_diffrn_orient_matrix_UB_32 -0.0698541000
_diffrn_orient_matrix_UB_33 0.0226434000
_diffrn_radiation_monochromator mirror
_diffrn_radiation_probe x-ray
_diffrn_radiation_type CuK\a
_diffrn_radiation_wavelength 1.54184
_diffrn_reflns_av_R_equivalents 0.0269
_diffrn_reflns_av_unetI/netI 0.0160
_diffrn_reflns_Laue_measured_fraction_full 0.998
_diffrn_reflns_Laue_measured_fraction_max 0.977
_diffrn_reflns_limit_h_max 8
_diffrn_reflns_limit_h_min -7
_diffrn_reflns_limit_k_max 18
_diffrn_reflns_limit_k_min -18
_diffrn_reflns_limit_l_max 21
_diffrn_reflns_limit_l_min -20
_diffrn_reflns_number 15127
_diffrn_reflns_point_group_measured_fraction_full 0.998
_diffrn_reflns_point_group_measured_fraction_max 0.963
_diffrn_reflns_theta_full 67.684
_diffrn_reflns_theta_max 75.576
_diffrn_reflns_theta_min 3.939
_diffrn_source 'Rotating-anode X-ray tube'
_diffrn_source_type 'PhotonJet R (Cu) X-ray Source'
_exptl_absorpt_coefficient_mu 0.737
_exptl_absorpt_correction_T_max 1.00000
_exptl_absorpt_correction_T_min 0.80170
_exptl_absorpt_correction_type multi-scan
_exptl_absorpt_process_details
;
CrysAlisPro 1.171.40.14e (Rigaku Oxford Diffraction, 2018)
Empirical absorption correction using spherical harmonics,
 implemented in SCALE3 ABSPACK scaling algorithm.
;
_exptl_crystal_colour colourless
_exptl_crystal_colour_primary colourless
_exptl_crystal_density_diffrn 1.312
_exptl_crystal_description block
_exptl_crystal_F_000 688
_exptl_crystal_size_max 0.71
_exptl_crystal_size_mid 0.43
_exptl_crystal_size_min 0.31
_refine_diff_density_max 0.164
_refine_diff_density_min -0.202
_refine_diff_density_rms 0.052
_refine_ls_abs_structure_details
;
 Flack x determined using 1302 quotients [(I+)-(I-)]/[(I+)+(I-)]
 (Parsons, Flack and Wagner, Acta Cryst. B69 (2013) 249-259).
;
_refine_ls_abs_structure_Flack -0.05(5)
_refine_ls_extinction_method none
_refine_ls_goodness_of_fit_ref 1.109
_refine_ls_hydrogen_treatment constr
_refine_ls_matrix_type full
_refine_ls_number_parameters 219
_refine_ls_number_reflns 3280
_refine_ls_number_restraints 0
_refine_ls_restrained_S_all 1.109
_refine_ls_R_factor_all 0.0311
_refine_ls_R_factor_gt 0.0295
_refine_ls_shift/su_max 0.000
_refine_ls_shift/su_mean 0.000
_refine_ls_structure_factor_coef Fsqd
_refine_ls_weighting_details 'w=1/[\s^2^(Fo^2^)+(0.0419P)^2^+0.3542P] where P=(Fo^2^+2Fc^2^)/3'
_refine_ls_weighting_scheme calc
_refine_ls_wR_factor_gt 0.0745
_refine_ls_wR_factor_ref 0.0768
_reflns_Friedel_coverage 0.699
_reflns_Friedel_fraction_full 0.999
_reflns_Friedel_fraction_max 0.944
_reflns_number_gt 3226
_reflns_number_total 3280
_reflns_threshold_expression 'I > 2\s(I)'
_cod_data_source_file cs0c02405_si_003.cif
_cod_data_source_block tx1480
_cod_database_code 4518040
_shelx_shelxl_version_number 2018/3
_chemical_oxdiff_formula CHO
_shelx_space_group_comment
;
The symmetry employed for this shelxl refinement is uniquely defined
by the following loop, which should always be used as a source of
symmetry information in preference to the above space-group names.
They are only intended as comments.
;
_reflns_odcompleteness_completeness 99.77
_reflns_odcompleteness_iscentric 1
_reflns_odcompleteness_theta 66.97
_olex2_refinement_description
;
1. Fixed Uiso
 At 1.2 times of:
  All C(H) groups, All C(H,H) groups
 At 1.5 times of:
  All C(H,H,H) groups
2.a Secondary CH2 refined with riding coordinates:
 C9(H9A,H9B), C14(H14A,H14B)
2.b Aromatic/amide H refined with riding coordinates:
 C2(H2), C3(H3), C5(H5), C6(H6), C13(H13), C16(H16), C17(H17), C18(H18),
 C19(H19), C20(H20)
2.c Idealised Me refined as rotating group:
 C7(H7A,H7B,H7C), C12(H12A,H12B,H12C)
;
_olex2_submission_special_instructions 'No special instructions were received'
_oxdiff_exptl_absorpt_empirical_details
;
Empirical correction (ABSPACK) includes:
- Absorption correction using spherical harmonics
- Frame scaling
;
_oxdiff_exptl_absorpt_empirical_full_max 2.118
_oxdiff_exptl_absorpt_empirical_full_min 0.498

loop_
_space_group_symop_operation_xyz
'x, y, z'
'-x+1/2, -y, z+1/2'
'-x, y+1/2, -z+1/2'
'x+1/2, -y+1/2, -z'

loop_
_atom_site_label
_atom_site_type_symbol
_atom_site_fract_x
_atom_site_fract_y
_atom_site_fract_z
_atom_site_U_iso_or_equiv
_atom_site_adp_type
_atom_site_occupancy
_atom_site_site_symmetry_order
_atom_site_calc_flag
_atom_site_refinement_flags_posn
_atom_site_refinement_flags_adp
_atom_site_refinement_flags_occupancy
_atom_site_disorder_assembly
_atom_site_disorder_group
O1 O 0.06611(19) 0.35522(8) 0.17251(7) 0.0189(3) Uani 1 1 d . . . . .
O2 O 0.5168(2) 0.62923(8) 0.48511(8) 0.0243(3) Uani 1 1 d . . . . .
O3 O 0.1980(2) 0.57101(8) 0.48898(8) 0.0227(3) Uani 1 1 d . . . . .
O4 O 0.3832(2) 0.26813(8) 0.55133(8) 0.0250(3) Uani 1 1 d . . . . .
C1 C 0.3583(3) 0.44050(11) 0.37909(9) 0.0159(3) Uani 1 1 d . . . . .
C2 C 0.4436(3) 0.45475(11) 0.30364(10) 0.0173(3) Uani 1 1 d . . . . .
H2 H 0.569384 0.483943 0.298900 0.021 Uiso 1 1 calc R . . . .
C3 C 0.3419(3) 0.42567(11) 0.23600(10) 0.0182(3) Uani 1 1 d . . . . .
H3 H 0.398659 0.436052 0.186048 0.022 Uiso 1 1 calc R . . . .
C4 C 0.1547(3) 0.38086(10) 0.24279(10) 0.0164(3) Uani 1 1 d . . . . .
C5 C 0.0702(3) 0.36469(11) 0.31722(10) 0.0174(3) Uani 1 1 d . . . . .
H5 H -0.053143 0.333642 0.322034 0.021 Uiso 1 1 calc R . . . .
C6 C 0.1724(3) 0.39552(11) 0.38456(10) 0.0173(3) Uani 1 1 d . . . . .
H6 H 0.114566 0.385696 0.434422 0.021 Uiso 1 1 calc R . . . .
C7 C -0.1396(3) 0.32215(12) 0.17649(10) 0.0229(4) Uani 1 1 d . . . . .
H7A H -0.193270 0.315221 0.123626 0.034 Uiso 1 1 calc GR . . . .
H7B H -0.224289 0.363205 0.205498 0.034 Uiso 1 1 calc GR . . . .
H7C H -0.139936 0.265759 0.203045 0.034 Uiso 1 1 calc GR . . . .
C8 C 0.4674(3) 0.47497(11) 0.45206(10) 0.0164(3) Uani 1 1 d . . . . .
C9 C 0.6866(3) 0.45089(11) 0.46735(10) 0.0185(3) Uani 1 1 d . . . . .
H9A H 0.775371 0.496099 0.490049 0.022 Uiso 1 1 calc R . . . .
H9B H 0.753856 0.411967 0.429400 0.022 Uiso 1 1 calc R . . . .
C10 C 0.5222(3) 0.41058(11) 0.52097(10) 0.0167(3) Uani 1 1 d . . . . .
C11 C 0.4021(3) 0.56701(11) 0.47726(9) 0.0168(3) Uani 1 1 d . . . . .
C12 C 0.1179(3) 0.65752(12) 0.51024(11) 0.0259(4) Uani 1 1 d . . . . .
H12A H 0.151690 0.699422 0.469252 0.039 Uiso 1 1 calc GR . . . .
H12B H 0.178099 0.676328 0.559609 0.039 Uiso 1 1 calc GR . . . .
H12C H -0.029281 0.654155 0.515942 0.039 Uiso 1 1 calc GR . . . .
C13 C 0.4697(3) 0.31627(11) 0.50423(10) 0.0183(3) Uani 1 1 d . . . . .
H13 H 0.505243 0.292996 0.454860 0.022 Uiso 1 1 calc R . . . .
C14 C 0.4964(3) 0.44020(11) 0.60620(10) 0.0189(3) Uani 1 1 d . . . . .
H14A H 0.355626 0.428172 0.622504 0.023 Uiso 1 1 calc R . . . .
H14B H 0.516690 0.503907 0.608586 0.023 Uiso 1 1 calc R . . . .
C15 C 0.6419(3) 0.39653(10) 0.66551(10) 0.0179(3) Uani 1 1 d . . . . .
C16 C 0.8320(3) 0.36116(12) 0.64418(10) 0.0215(4) Uani 1 1 d . . . . .
H16 H 0.873225 0.362719 0.591205 0.026 Uiso 1 1 calc R . . . .
C17 C 0.9621(3) 0.32330(12) 0.70104(11) 0.0237(4) Uani 1 1 d . . . . .
H17 H 1.088872 0.299882 0.685887 0.028 Uiso 1 1 calc R . . . .
C18 C 0.9016(3) 0.32072(12) 0.78035(11) 0.0232(4) Uani 1 1 d . . . . .
H18 H 0.987159 0.295115 0.818362 0.028 Uiso 1 1 calc R . . . .
C19 C 0.7140(3) 0.35634(12) 0.80239(10) 0.0230(4) Uani 1 1 d . . . . .
H19 H 0.674037 0.355146 0.855517 0.028 Uiso 1 1 calc R . . . .
C20 C 0.5841(3) 0.39401(11) 0.74583(10) 0.0205(4) Uani 1 1 d . . . . .
H20 H 0.458010 0.417716 0.761427 0.025 Uiso 1 1 calc R . . . .

loop_
_atom_site_aniso_label
_atom_site_aniso_U_11
_atom_site_aniso_U_22
_atom_site_aniso_U_33
_atom_site_aniso_U_23
_atom_site_aniso_U_13
_atom_site_aniso_U_12
O1 0.0206(6) 0.0221(6) 0.0141(5) 0.0001(4) -0.0023(5) -0.0013(5)
O2 0.0297(7) 0.0185(6) 0.0247(6) -0.0028(5) 0.0042(5) -0.0054(5)
O3 0.0205(6) 0.0177(6) 0.0299(6) -0.0041(5) -0.0002(5) 0.0042(5)
O4 0.0246(7) 0.0203(6) 0.0303(6) 0.0046(5) -0.0069(6) -0.0031(5)
C1 0.0154(8) 0.0152(7) 0.0172(7) -0.0004(6) 0.0004(6) 0.0027(6)
C2 0.0161(8) 0.0164(8) 0.0193(8) 0.0004(6) 0.0024(7) -0.0010(6)
C3 0.0206(8) 0.0182(7) 0.0157(7) 0.0018(6) 0.0039(6) 0.0011(7)
C4 0.0191(8) 0.0142(7) 0.0159(7) 0.0004(6) -0.0024(6) 0.0043(6)
C5 0.0140(8) 0.0188(8) 0.0193(8) 0.0011(6) 0.0004(6) -0.0016(6)
C6 0.0166(8) 0.0206(8) 0.0149(7) 0.0006(6) 0.0016(6) 0.0020(6)
C7 0.0176(8) 0.0301(9) 0.0209(8) -0.0032(7) -0.0033(7) 0.0007(7)
C8 0.0155(8) 0.0162(7) 0.0174(7) -0.0005(6) 0.0010(6) -0.0009(6)
C9 0.0150(8) 0.0200(8) 0.0205(8) -0.0033(6) -0.0010(7) -0.0007(6)
C10 0.0152(7) 0.0165(7) 0.0183(8) -0.0016(6) -0.0009(6) 0.0014(6)
C11 0.0206(8) 0.0178(8) 0.0120(7) 0.0016(6) -0.0008(6) 0.0000(6)
C12 0.0315(10) 0.0199(8) 0.0261(9) -0.0033(7) -0.0010(8) 0.0089(8)
C13 0.0152(8) 0.0180(8) 0.0218(8) -0.0006(7) -0.0050(7) 0.0036(6)
C14 0.0208(8) 0.0184(8) 0.0176(7) -0.0019(6) -0.0012(7) 0.0025(7)
C15 0.0214(8) 0.0130(7) 0.0192(8) -0.0013(6) -0.0035(7) -0.0020(6)
C16 0.0222(9) 0.0224(8) 0.0199(8) -0.0013(7) -0.0013(7) 0.0010(7)
C17 0.0224(9) 0.0220(8) 0.0268(9) -0.0024(7) -0.0033(7) 0.0037(7)
C18 0.0260(9) 0.0202(8) 0.0235(8) 0.0020(7) -0.0074(7) -0.0009(7)
C19 0.0280(9) 0.0231(9) 0.0179(8) 0.0015(7) -0.0028(7) -0.0054(7)
C20 0.0201(8) 0.0203(8) 0.0210(8) -0.0008(7) 0.0005(7) -0.0024(6)

loop_
_atom_type_symbol
_atom_type_description
_atom_type_scat_dispersion_real
_atom_type_scat_dispersion_imag
_atom_type_scat_source
C C 0.0181 0.0091 'International Tables Vol C Tables 4.2.6.8 and 6.1.1.4'
H H 0.0000 0.0000 'International Tables Vol C Tables 4.2.6.8 and 6.1.1.4'
O O 0.0492 0.0322 'International Tables Vol C Tables 4.2.6.8 and 6.1.1.4'

loop_
_geom_angle_atom_site_label_1
_geom_angle_atom_site_label_2
_geom_angle_atom_site_label_3
_geom_angle
_geom_angle_site_symmetry_1
_geom_angle_site_symmetry_3
_geom_angle_publ_flag
C4 O1 C7 116.78(13) . . ?
C11 O3 C12 115.53(15) . . ?
C2 C1 C8 119.91(15) . . ?
C6 C1 C2 118.59(15) . . ?
C6 C1 C8 121.50(14) . . ?
C3 C2 C1 120.48(16) . . ?
C2 C3 C4 120.02(15) . . ?
O1 C4 C3 115.56(14) . . ?
O1 C4 C5 124.25(15) . . ?
C5 C4 C3 120.19(15) . . ?
C4 C5 C6 119.15(15) . . ?
C1 C6 C5 121.55(15) . . ?
C1 C8 C10 119.92(14) . . ?
C1 C8 C11 114.38(14) . . ?
C9 C8 C1 120.27(14) . . ?
C9 C8 C10 60.04(11) . . ?
C9 C8 C11 116.28(14) . . ?
C11 C8 C10 115.39(13) . . ?
C8 C9 C10 62.05(11) . . ?
C9 C10 C8 57.91(11) . . ?
C13 C10 C8 113.81(14) . . ?
C13 C10 C9 115.42(14) . . ?
C13 C10 C14 115.88(14) . . ?
C14 C10 C8 119.87(14) . . ?
C14 C10 C9 121.41(14) . . ?
O2 C11 O3 123.97(16) . . ?
O2 C11 C8 124.96(16) . . ?
O3 C11 C8 111.07(14) . . ?
O4 C13 C10 123.65(16) . . ?
C10 C14 C15 115.17(14) . . ?
C16 C15 C14 123.10(15) . . ?
C16 C15 C20 118.36(16) . . ?
C20 C15 C14 118.52(15) . . ?
C15 C16 C17 121.03(16) . . ?
C18 C17 C16 119.84(18) . . ?
C19 C18 C17 119.68(17) . . ?
C18 C19 C20 120.56(17) . . ?
C19 C20 C15 120.53(17) . . ?

loop_
_geom_bond_atom_site_label_1
_geom_bond_atom_site_label_2
_geom_bond_distance
_geom_bond_site_symmetry_2
_geom_bond_publ_flag
O1 C4 1.369(2) . ?
O1 C7 1.425(2) . ?
O2 C11 1.204(2) . ?
O3 C11 1.339(2) . ?
O3 C12 1.448(2) . ?
O4 C13 1.211(2) . ?
C1 C2 1.400(2) . ?
C1 C6 1.386(2) . ?
C1 C8 1.508(2) . ?
C2 C3 1.385(2) . ?
C3 C4 1.393(2) . ?
C4 C5 1.387(2) . ?
C5 C6 1.392(2) . ?
C8 C9 1.489(2) . ?
C8 C10 1.552(2) . ?
C8 C11 1.511(2) . ?
C9 C10 1.522(2) . ?
C10 C13 1.488(2) . ?
C10 C14 1.510(2) . ?
C14 C15 1.522(2) . ?
C15 C16 1.390(3) . ?
C15 C20 1.402(2) . ?
C16 C17 1.396(3) . ?
C17 C18 1.390(3) . ?
C18 C19 1.380(3) . ?
C19 C20 1.391(3) . ?
